data_1564559
loop_
_publ_author_name
'Yakushev, Ilya A.'
'Stolarov, Igor P.'
'Cherkashina, Natalia V.'
'Churakov, Andrei V.'
'Zubavichus, Yan V.'
'Markov, Alexander A.'
'Gekhman, Alexander E.'
'Vargaftik, Michael N.'

_publ_section_title
;
 Two routes to platinum-based carboxylate-bridged heterometallics
;
_journal_name_full 'Inorganica Chimica Acta'
_journal_page_first 119631
_journal_paper_doi 10.1016/j.ica.2020.119631
_journal_volume 508
_journal_year 2020
_chemical_formula_moiety 'C8 H14 Ni O9 Pt, 2(C2 H4 O2)'
_chemical_formula_sum 'C12 H22 Ni O13 Pt'
_chemical_formula_weight 628.10
_space_group_IT_number 2
_space_group_name_Hall '-P 1'
_space_group_name_H-M_alt 'P -1'
_symmetry_cell_setting triclinic
_symmetry_space_group_name_Hall '-P 1'
_symmetry_space_group_name_H-M 'P -1'
_atom_sites_solution_hydrogens mixed
_atom_sites_solution_primary direct
_atom_sites_solution_secondary difmap
_audit_creation_method SHELXL-97
_cell_angle_alpha 77.6965(9)
_cell_angle_beta 76.0087(9)
_cell_angle_gamma 70.3974(8)
_cell_formula_units_Z 2
_cell_length_a 8.1473(2)
_cell_length_b 9.7555(3)
_cell_length_c 13.4296(4)
_cell_measurement_reflns_used 9985
_cell_measurement_temperature 150(2)
_cell_measurement_theta_max 30.541
_cell_measurement_theta_min 2.701
_cell_volume 965.48(5)
_computing_cell_refinement 'SAINT (Bruker, 2018)'
_computing_data_collection '<i>APEX3</i> (Bruker, 2018)'
_computing_data_reduction 'SAINT (Bruker, 2018)'
_computing_molecular_graphics 'SHELXTL (Sheldrick, 2008)'
_computing_publication_material 'SHELXTL (Sheldrick, 2008)'
_computing_structure_refinement 'SHELXTL (Sheldrick, 2008)'
_computing_structure_solution 'SHELXTL (Sheldrick, 2008)'
_diffrn_ambient_temperature 150(2)
_diffrn_measured_fraction_theta_full 0.997
_diffrn_measured_fraction_theta_max 0.997
_diffrn_measurement_device_type 'Bruker SMART APEX II'
_diffrn_measurement_method \w
_diffrn_radiation_monochromator graphite
_diffrn_radiation_source 'fine-focus sealed tube'
_diffrn_radiation_type MoK\a
_diffrn_radiation_wavelength 0.71073
_diffrn_reflns_av_R_equivalents 0.0255
_diffrn_reflns_av_sigmaI/netI 0.0245
_diffrn_reflns_limit_h_max 11
_diffrn_reflns_limit_h_min -11
_diffrn_reflns_limit_k_max 13
_diffrn_reflns_limit_k_min -13
_diffrn_reflns_limit_l_max 18
_diffrn_reflns_limit_l_min -18
_diffrn_reflns_number 18217
_diffrn_reflns_theta_full 30.00
_diffrn_reflns_theta_max 30.00
_diffrn_reflns_theta_min 1.58
_diffrn_standards_decay_% 0
_diffrn_standards_interval_time .
_diffrn_standards_number .
_exptl_absorpt_coefficient_mu 8.274
_exptl_absorpt_correction_T_max 0.6824
_exptl_absorpt_correction_T_min 0.1904
_exptl_absorpt_correction_type multi-scan
_exptl_absorpt_process_details 'SADABS (Bruker, 2016)'
_exptl_crystal_colour pink
_exptl_crystal_density_diffrn 2.161
_exptl_crystal_density_method 'not measured'
_exptl_crystal_description nugget
_exptl_crystal_F_000 608
_exptl_crystal_size_max 0.30
_exptl_crystal_size_mid 0.25
_exptl_crystal_size_min 0.05
_refine_diff_density_max 1.583
_refine_diff_density_min -1.385
_refine_diff_density_rms 0.118
_refine_ls_extinction_method none
_refine_ls_goodness_of_fit_ref 1.219
_refine_ls_hydrogen_treatment mixed
_refine_ls_matrix_type full
_refine_ls_number_parameters 265
_refine_ls_number_reflns 5625
_refine_ls_number_restraints 6
_refine_ls_restrained_S_all 1.219
_refine_ls_R_factor_all 0.0204
_refine_ls_R_factor_gt 0.0197
_refine_ls_shift/su_max 0.002
_refine_ls_shift/su_mean 0.000
_refine_ls_structure_factor_coef Fsqd
_refine_ls_weighting_details 'calc w=1/[\s^2^(Fo^2^)+(0.0097P)^2^+2.0106P] where P=(Fo^2^+2Fc^2^)/3'
_refine_ls_weighting_scheme calc
_refine_ls_wR_factor_gt 0.0501
_refine_ls_wR_factor_ref 0.0504
_reflns_number_gt 5482
_reflns_number_total 5625
_reflns_threshold_expression I>2\s(I)
_cod_data_source_file ICA-2020-508-1196316.cif
_cod_data_source_block 6
_cod_database_code 1564559

loop_
_symmetry_equiv_pos_as_xyz
'x, y, z'
'-x, -y, -z'

loop_
_atom_site_label
_atom_site_type_symbol
_atom_site_fract_x
_atom_site_fract_y
_atom_site_fract_z
_atom_site_U_iso_or_equiv
_atom_site_adp_type
_atom_site_occupancy
_atom_site_symmetry_multiplicity
_atom_site_calc_flag
_atom_site_refinement_flags
_atom_site_disorder_assembly
_atom_site_disorder_group
Ni1 Ni 0.74247(4) 0.88288(4) 0.74950(3) 0.01179(7) Uani 1 1 d . . .
Pt1 Pt 0.740361(13) 0.626925(11) 0.748047(8) 0.01230(3) Uani 1 1 d . . .
O1 O 0.7375(3) 1.0886(2) 0.75065(19) 0.0204(4) Uani 1 1 d D . .
H1 H 0.663(5) 1.161(4) 0.739(3) 0.033(9) Uiso 1 1 d D . .
H2 H 0.828(5) 1.079(5) 0.768(3) 0.033(9) Uiso 1 1 d D . .
C11 C 0.5414(4) 0.7415(3) 0.9326(2) 0.0158(5) Uani 1 1 d . . .
C12 C 0.4261(4) 0.7358(4) 1.0380(2) 0.0230(6) Uani 1 1 d . . .
H12A H 0.4709 0.7732 1.0848 0.034 Uiso 1 1 calc R . .
H12B H 0.4276 0.6339 1.0652 0.034 Uiso 1 1 calc R . .
H12C H 0.3044 0.7965 1.0330 0.034 Uiso 1 1 calc R . .
O11 O 0.5927(3) 0.8521(2) 0.89470(16) 0.0190(4) Uani 1 1 d . . .
O12 O 0.5805(3) 0.6287(2) 0.88714(16) 0.0179(4) Uani 1 1 d . . .
C21 C 0.4603(4) 0.8540(3) 0.6582(2) 0.0150(5) Uani 1 1 d . . .
C22 C 0.3076(4) 0.9069(4) 0.6011(3) 0.0237(6) Uani 1 1 d . . .
H22A H 0.2470 1.0113 0.6059 0.036 Uiso 1 1 calc R . .
H22B H 0.2242 0.8500 0.6320 0.036 Uiso 1 1 calc R . .
H22C H 0.3522 0.8938 0.5280 0.036 Uiso 1 1 calc R . .
O21 O 0.5161(3) 0.9438(2) 0.68139(17) 0.0190(4) Uani 1 1 d . . .
O22 O 0.5264(3) 0.7118(2) 0.67747(16) 0.0162(4) Uani 1 1 d . . .
C31 C 0.9477(4) 0.7379(3) 0.5669(2) 0.0173(5) Uani 1 1 d . . .
C32 C 1.0672(4) 0.7298(4) 0.4628(2) 0.0261(7) Uani 1 1 d . . .
H32A H 1.0883 0.8252 0.4355 0.039 Uiso 1 1 calc R . .
H32B H 1.0111 0.7050 0.4151 0.039 Uiso 1 1 calc R . .
H32C H 1.1804 0.6540 0.4697 0.039 Uiso 1 1 calc R . .
O31 O 0.9011(3) 0.8517(2) 0.60730(16) 0.0204(4) Uani 1 1 d . . .
O32 O 0.9000(3) 0.6220(2) 0.60841(16) 0.0187(4) Uani 1 1 d . . .
C41 C 1.0229(4) 0.6370(3) 0.8387(2) 0.0141(5) Uani 1 1 d . . .
C42 C 1.1763(4) 0.5661(3) 0.8945(3) 0.0224(6) Uani 1 1 d . . .
H42A H 1.2700 0.6127 0.8637 0.034 Uiso 1 1 calc R . .
H42B H 1.2224 0.4611 0.8884 0.034 Uiso 1 1 calc R . .
H42C H 1.1367 0.5783 0.9679 0.034 Uiso 1 1 calc R . .
O41 O 0.9714(3) 0.7748(2) 0.81784(16) 0.0166(4) Uani 1 1 d . . .
O42 O 0.9532(3) 0.5496(2) 0.81811(16) 0.0161(4) Uani 1 1 d . . .
C51 C 0.4080(4) 0.4132(3) 0.6497(2) 0.0195(6) Uani 1 1 d . . .
C52 C 0.3051(5) 0.3360(4) 0.6160(3) 0.0320(8) Uani 1 1 d . . .
H52A H 0.3610 0.2296 0.6288 0.048 Uiso 1 1 calc R . .
H52B H 0.3034 0.3671 0.5418 0.048 Uiso 1 1 calc R . .
H52C H 0.1834 0.3608 0.6552 0.048 Uiso 1 1 calc R . .
O51 O 0.3555(4) 0.5571(3) 0.6210(2) 0.0336(6) Uani 1 1 d D . .
H51 H 0.418(6) 0.578(6) 0.639(4) 0.045(15) Uiso 1 1 d D . .
O52 O 0.5232(3) 0.3559(3) 0.7003(2) 0.0302(5) Uani 1 1 d . . .
C61 C 1.1117(4) 1.0663(3) 0.8543(3) 0.0211(6) Uani 1 1 d . . .
C62 C 1.2144(5) 1.1319(4) 0.8983(3) 0.0293(7) Uani 1 1 d . . .
H62A H 1.1646 1.2392 0.8883 0.044 Uiso 1 1 calc R . .
H62B H 1.3386 1.1043 0.8630 0.044 Uiso 1 1 calc R . .
H62C H 1.2075 1.0953 0.9726 0.044 Uiso 1 1 calc R . .
O61 O 1.1405(4) 0.9237(3) 0.8859(2) 0.0333(6) Uani 1 1 d D . .
H61 H 1.076(6) 0.907(6) 0.867(4) 0.051(16) Uiso 1 1 d D . .
O62 O 1.0153(4) 1.1342(3) 0.7942(2) 0.0380(7) Uani 1 1 d . . .

loop_
_atom_site_aniso_label
_atom_site_aniso_U_11
_atom_site_aniso_U_22
_atom_site_aniso_U_33
_atom_site_aniso_U_23
_atom_site_aniso_U_13
_atom_site_aniso_U_12
Ni1 0.01195(15) 0.01281(15) 0.01340(15) -0.00195(12) -0.00358(12) -0.00640(13)
Pt1 0.01304(5) 0.01091(5) 0.01485(5) -0.00159(3) -0.00471(3) -0.00468(4)
O1 0.0205(11) 0.0133(9) 0.0340(12) -0.0046(9) -0.0104(9) -0.0089(9)
C11 0.0127(11) 0.0212(13) 0.0131(12) -0.0005(10) -0.0033(9) -0.0052(10)
C12 0.0203(14) 0.0326(17) 0.0129(12) -0.0009(12) 0.0002(10) -0.0078(13)
O11 0.0210(10) 0.0190(10) 0.0176(10) -0.0052(8) 0.0005(8) -0.0080(8)
O12 0.0202(10) 0.0179(10) 0.0159(9) 0.0003(8) -0.0012(8) -0.0091(8)
C21 0.0140(12) 0.0140(12) 0.0163(12) -0.0004(10) -0.0038(9) -0.0038(10)
C22 0.0224(14) 0.0189(14) 0.0323(17) -0.0017(12) -0.0156(13) -0.0034(12)
O21 0.0197(10) 0.0138(9) 0.0260(11) -0.0011(8) -0.0107(8) -0.0049(8)
O22 0.0168(9) 0.0136(9) 0.0225(10) -0.0017(8) -0.0097(8) -0.0062(8)
C31 0.0121(12) 0.0263(15) 0.0132(12) -0.0023(10) -0.0037(9) -0.0046(11)
C32 0.0190(14) 0.0419(19) 0.0133(13) -0.0038(13) 0.0006(10) -0.0065(14)
O31 0.0236(11) 0.0198(10) 0.0168(10) 0.0000(8) -0.0015(8) -0.0087(9)
O32 0.0174(9) 0.0218(10) 0.0167(9) -0.0078(8) 0.0000(7) -0.0045(8)
C41 0.0133(11) 0.0148(12) 0.0148(12) -0.0023(9) -0.0029(9) -0.0047(10)
C42 0.0198(14) 0.0176(14) 0.0310(16) 0.0001(12) -0.0147(12) -0.0022(11)
O41 0.0161(9) 0.0122(9) 0.0238(10) -0.0002(8) -0.0098(8) -0.0045(8)
O42 0.0164(9) 0.0127(9) 0.0215(10) -0.0010(7) -0.0097(8) -0.0039(7)
C51 0.0214(13) 0.0142(13) 0.0221(14) -0.0036(11) -0.0029(11) -0.0045(11)
C52 0.0379(19) 0.0208(16) 0.045(2) -0.0058(14) -0.0164(16) -0.0126(14)
O51 0.0433(15) 0.0123(10) 0.0566(18) 0.0033(10) -0.0375(14) -0.0082(10)
O52 0.0333(13) 0.0169(11) 0.0413(14) -0.0019(10) -0.0201(11) -0.0010(10)
C61 0.0195(13) 0.0183(14) 0.0270(15) -0.0051(11) -0.0035(11) -0.0072(11)
C62 0.0301(17) 0.0241(16) 0.041(2) -0.0087(14) -0.0134(15) -0.0110(14)
O61 0.0430(15) 0.0193(11) 0.0496(16) 0.0004(11) -0.0312(13) -0.0122(11)
O62 0.0431(15) 0.0229(12) 0.0588(18) 0.0078(12) -0.0338(14) -0.0151(12)

loop_
_atom_type_symbol
_atom_type_description
_atom_type_scat_dispersion_real
_atom_type_scat_dispersion_imag
_atom_type_scat_source
C C 0.0033 0.0016 'International Tables Vol C Tables 4.2.6.8 and 6.1.1.4'
H H 0.0000 0.0000 'International Tables Vol C Tables 4.2.6.8 and 6.1.1.4'
O O 0.0106 0.0060 'International Tables Vol C Tables 4.2.6.8 and 6.1.1.4'
Pt Pt -1.7033 8.3905 'International Tables Vol C Tables 4.2.6.8 and 6.1.1.4'
Ni Ni 0.3393 1.1124 'International Tables Vol C Tables 4.2.6.8 and 6.1.1.4'

loop_
_geom_angle_atom_site_label_1
_geom_angle_atom_site_label_2
_geom_angle_atom_site_label_3
_geom_angle
_geom_angle_site_symmetry_1
_geom_angle_site_symmetry_3
O1 Ni1 O31 98.59(9) . .
O1 Ni1 O11 97.44(9) . .
O31 Ni1 O11 163.82(9) . .
O1 Ni1 O21 95.24(9) . .
O31 Ni1 O21 89.86(9) . .
O11 Ni1 O21 90.83(9) . .
O1 Ni1 O41 97.02(8) . .
O31 Ni1 O41 88.33(9) . .
O11 Ni1 O41 87.57(9) . .
O21 Ni1 O41 167.74(8) . .
O1 Ni1 Pt1 178.54(7) . .
O31 Ni1 Pt1 82.04(6) . .
O11 Ni1 Pt1 81.99(6) . .
O21 Ni1 Pt1 83.43(6) . .
O41 Ni1 Pt1 84.30(5) . .
O12 Pt1 O32 179.06(8) . .
O12 Pt1 O42 89.77(9) . .
O32 Pt1 O42 90.40(9) . .
O12 Pt1 O22 90.28(9) . .
O32 Pt1 O22 89.58(9) . .
O42 Pt1 O22 178.05(8) . .
O12 Pt1 Ni1 90.43(6) . .
O32 Pt1 Ni1 90.50(6) . .
O42 Pt1 Ni1 88.61(6) . .
O22 Pt1 Ni1 89.44(6) . .
Ni1 O1 H1 128(3) . .
Ni1 O1 H2 104(3) . .
H1 O1 H2 128(4) . .
O11 C11 O12 124.4(3) . .
O11 C11 C12 119.7(3) . .
O12 C11 C12 115.9(3) . .
C11 C12 H12A 109.5 . .
C11 C12 H12B 109.5 . .
H12A C12 H12B 109.5 . .
C11 C12 H12C 109.5 . .
H12A C12 H12C 109.5 . .
H12B C12 H12C 109.5 . .
C11 O11 Ni1 125.19(19) . .
C11 O12 Pt1 117.79(18) . .
O21 C21 O22 124.9(3) . .
O21 C21 C22 119.9(3) . .
O22 C21 C22 115.2(2) . .
C21 C22 H22A 109.5 . .
C21 C22 H22B 109.5 . .
H22A C22 H22B 109.5 . .
C21 C22 H22C 109.5 . .
H22A C22 H22C 109.5 . .
H22B C22 H22C 109.5 . .
C21 O21 Ni1 123.22(18) . .
C21 O22 Pt1 118.93(17) . .
O31 C31 O32 124.5(3) . .
O31 C31 C32 119.8(3) . .
O32 C31 C32 115.7(3) . .
C31 C32 H32A 109.5 . .
C31 C32 H32B 109.5 . .
H32A C32 H32B 109.5 . .
C31 C32 H32C 109.5 . .
H32A C32 H32C 109.5 . .
H32B C32 H32C 109.5 . .
C31 O31 Ni1 125.69(19) . .
C31 O32 Pt1 117.31(18) . .
O41 C41 O42 125.4(2) . .
O41 C41 C42 118.7(2) . .
O42 C41 C42 115.9(2) . .
C41 C42 H42A 109.5 . .
C41 C42 H42B 109.5 . .
H42A C42 H42B 109.5 . .
C41 C42 H42C 109.5 . .
H42A C42 H42C 109.5 . .
H42B C42 H42C 109.5 . .
C41 O41 Ni1 120.58(17) . .
C41 O42 Pt1 121.01(18) . .
O52 C51 O51 121.6(3) . .
O52 C51 C52 125.7(3) . .
O51 C51 C52 112.7(3) . .
C51 C52 H52A 109.5 . .
C51 C52 H52B 109.5 . .
H52A C52 H52B 109.5 . .
C51 C52 H52C 109.5 . .
H52A C52 H52C 109.5 . .
H52B C52 H52C 109.5 . .
C51 O51 H51 100(4) . .
O62 C61 O61 122.7(3) . .
O62 C61 C62 123.9(3) . .
O61 C61 C62 113.4(3) . .
C61 C62 H62A 109.5 . .
C61 C62 H62B 109.5 . .
H62A C62 H62B 109.5 . .
C61 C62 H62C 109.5 . .
H62A C62 H62C 109.5 . .
H62B C62 H62C 109.5 . .
C61 O61 H61 103(4) . .

loop_
_geom_bond_atom_site_label_1
_geom_bond_atom_site_label_2
_geom_bond_distance
_geom_bond_site_symmetry_2
Ni1 O1 1.997(2) .
Ni1 O31 2.049(2) .
Ni1 O11 2.056(2) .
Ni1 O21 2.107(2) .
Ni1 O41 2.128(2) .
Ni1 Pt1 2.5071(4) .
Pt1 O12 2.002(2) .
Pt1 O32 2.007(2) .
Pt1 O42 2.0171(19) .
Pt1 O22 2.0296(19) .
O1 H1 0.78(3) .
O1 H2 0.80(3) .
C11 O11 1.251(4) .
C11 O12 1.281(4) .
C11 C12 1.499(4) .
C12 H12A 0.9800 .
C12 H12B 0.9800 .
C12 H12C 0.9800 .
C21 O21 1.234(3) .
C21 O22 1.302(3) .
C21 C22 1.505(4) .
C22 H22A 0.9800 .
C22 H22B 0.9800 .
C22 H22C 0.9800 .
C31 O31 1.243(4) .
C31 O32 1.289(4) .
C31 C32 1.498(4) .
C32 H32A 0.9800 .
C32 H32B 0.9800 .
C32 H32C 0.9800 .
C41 O41 1.257(3) .
C41 O42 1.276(3) .
C41 C42 1.502(4) .
C42 H42A 0.9800 .
C42 H42B 0.9800 .
C42 H42C 0.9800 .
C51 O52 1.204(4) .
C51 O51 1.322(4) .
C51 C52 1.492(4) .
C52 H52A 0.9800 .
C52 H52B 0.9800 .
C52 H52C 0.9800 .
O51 H51 0.71(4) .
C61 O62 1.199(4) .
C61 O61 1.322(4) .
C61 C62 1.489(4) .
C62 H62A 0.9800 .
C62 H62B 0.9800 .
C62 H62C 0.9800 .
O61 H61 0.71(4) .

loop_
_geom_hbond_atom_site_label_D
_geom_hbond_atom_site_label_H
_geom_hbond_atom_site_label_A
_geom_hbond_distance_DH
_geom_hbond_distance_HA
_geom_hbond_distance_DA
_geom_hbond_angle_DHA
_geom_hbond_site_symmetry_A
O51 H51 O22 0.71(4) 2.01(4) 2.682(3) 158(6) .
O61 H61 O41 0.71(4) 2.05(4) 2.713(3) 155(6) .
O1 H1 O52 0.78(3) 1.89(3) 2.659(3) 168(5) 1_565
O1 H2 O62 0.80(3) 1.91(4) 2.662(3) 158(4) .
